data_4065200
loop_
_publ_author_name
'Liedtke, Ren\'e'
'Fr\"ohlich, Roland'
'Kehr, Gerald'
'Erker, Gerhard'

_publ_section_title
;
 Frustrated Lewis Pair Reactions With Bis-Acetylenic Substrates: Exploring
 the Narrow Gap Separating Very Different Competing Reaction Pathways
;
_journal_issue 19
_journal_name_full Organometallics
_journal_page_first 5222
_journal_paper_doi 10.1021/om200615n
_journal_volume 30
_journal_year 2011
_chemical_formula_sum 'C48 H19 B F21 P'
_chemical_formula_weight 1036.41
_chemical_name_systematic
; 
 ? 
;
_space_group_IT_number 14
_symmetry_cell_setting monoclinic
_symmetry_space_group_name_Hall '-P 2yn'
_symmetry_space_group_name_H-M 'P 1 21/n 1'
_atom_sites_solution_hydrogens geom
_atom_sites_solution_primary direct
_atom_sites_solution_secondary difmap
_audit_creation_method SHELXL-97
_cell_angle_alpha 90.00
_cell_angle_beta 110.358(4)
_cell_angle_gamma 90.00
_cell_formula_units_Z 4
_cell_length_a 19.4049(12)
_cell_length_b 11.9423(4)
_cell_length_c 20.9813(13)
_cell_measurement_reflns_used 8031
_cell_measurement_temperature 223(2)
_cell_measurement_theta_max 68.25
_cell_measurement_theta_min 0.88
_cell_volume 4558.5(4)
_computing_cell_refinement 'Collect (NOnius B.V., 1998)'
_computing_data_collection 'Collect (Nonius B.V., 1998)'
_computing_data_reduction 'Denzo-SMN (Otwinowski & Minor, 1997)'
_computing_molecular_graphics 'XP (BrukerAXS, 2000)'
_computing_publication_material 'SHELXL-97 (Sheldrick, 1997)'
_computing_structure_refinement 'SHELXL-97 (Sheldrick, 1997)'
_computing_structure_solution 'SHELXS-97 (Sheldrick, 1990)'
_diffrn_ambient_temperature 223(2)
_diffrn_measured_fraction_theta_full 0.975
_diffrn_measured_fraction_theta_max 0.975
_diffrn_measurement_device_type 'Nonius KappaCCD APEXII'
_diffrn_measurement_method '\w and \f scans'
_diffrn_radiation_monochromator graphite
_diffrn_radiation_source 'fine-focus sealed tube'
_diffrn_radiation_type CuK\a
_diffrn_radiation_wavelength 1.54178
_diffrn_reflns_av_R_equivalents 0.062
_diffrn_reflns_av_sigmaI/netI 0.0320
_diffrn_reflns_limit_h_max 23
_diffrn_reflns_limit_h_min -23
_diffrn_reflns_limit_k_max 14
_diffrn_reflns_limit_k_min -11
_diffrn_reflns_limit_l_max 22
_diffrn_reflns_limit_l_min -24
_diffrn_reflns_number 39428
_diffrn_reflns_theta_full 67.42
_diffrn_reflns_theta_max 67.42
_diffrn_reflns_theta_min 2.67
_exptl_absorpt_coefficient_mu 1.642
_exptl_absorpt_correction_T_max 0.9224
_exptl_absorpt_correction_T_min 0.3534
_exptl_absorpt_correction_type multi-scan
_exptl_absorpt_process_details 'Denzo (Otwinowski, Borek, Majewski & Minor, 2003)'
_exptl_crystal_colour colourless
_exptl_crystal_density_diffrn 1.510
_exptl_crystal_density_method 'not measured'
_exptl_crystal_description needle
_exptl_crystal_F_000 2064
_exptl_crystal_size_max 0.80
_exptl_crystal_size_mid 0.15
_exptl_crystal_size_min 0.05
_platon_squeeze_details
;
;
_refine_diff_density_max 0.576
_refine_diff_density_min -0.410
_refine_diff_density_rms 0.055
_refine_ls_extinction_method none
_refine_ls_goodness_of_fit_ref 1.049
_refine_ls_hydrogen_treatment constr
_refine_ls_matrix_type full
_refine_ls_number_parameters 640
_refine_ls_number_reflns 7992
_refine_ls_number_restraints 0
_refine_ls_restrained_S_all 1.049
_refine_ls_R_factor_all 0.0731
_refine_ls_R_factor_gt 0.0564
_refine_ls_shift/su_max 0.000
_refine_ls_shift/su_mean 0.000
_refine_ls_structure_factor_coef Fsqd
_refine_ls_weighting_details 'calc w=1/[\s^2^(Fo^2^)+(0.0791P)^2^+3.2286P] where P=(Fo^2^+2Fc^2^)/3'
_refine_ls_weighting_scheme calc
_refine_ls_wR_factor_gt 0.1542
_refine_ls_wR_factor_ref 0.1652
_reflns_number_gt 5958
_reflns_number_total 7992
_reflns_threshold_expression >2sigma(I)
_cod_data_source_file om200615n_si_006.cif
_cod_data_source_block erk5736
_cod_original_sg_symbol_H-M P21/n
_cod_database_code 4065200

loop_
_symmetry_equiv_pos_as_xyz
'x, y, z'
'-x+1/2, y+1/2, -z+1/2'
'-x, -y, -z'
'x-1/2, -y-1/2, z-1/2'

loop_
_atom_site_label
_atom_site_type_symbol
_atom_site_fract_x
_atom_site_fract_y
_atom_site_fract_z
_atom_site_U_iso_or_equiv
_atom_site_adp_type
_atom_site_occupancy
_atom_site_symmetry_multiplicity
_atom_site_calc_flag
_atom_site_refinement_flags
P1 P 0.96257(4) 0.51341(7) 0.23782(4) 0.0465(2) Uani 1 1 d .
C1 C 0.88327(15) 0.5756(2) 0.17354(14) 0.0449(7) Uani 1 1 d .
B1 B 0.74979(18) 0.5209(3) 0.07896(17) 0.0469(8) Uani 1 1 d .
C2 C 0.82839(15) 0.5037(3) 0.14269(14) 0.0452(6) Uani 1 1 d .
H2 H 0.8361 0.4307 0.1605 0.054 Uiso 1 1 calc R
C11 C 1.04101(17) 0.6093(3) 0.26207(16) 0.0550(8) Uani 1 1 d .
C12 C 1.04882(19) 0.7078(3) 0.30037(17) 0.0630(9) Uani 1 1 d .
C13 C 1.1113(2) 0.7746(4) 0.3112(2) 0.0847(13) Uani 1 1 d .
H13 H 1.1170 0.8404 0.3372 0.102 Uiso 1 1 calc R
C14 C 1.1641(2) 0.7461(5) 0.2849(2) 0.0953(15) Uani 1 1 d .
H14 H 1.2046 0.7937 0.2917 0.114 Uiso 1 1 calc R
C15 C 1.1587(2) 0.6475(4) 0.2482(2) 0.0803(12) Uani 1 1 d .
C16 C 1.09688(17) 0.5807(3) 0.23691(18) 0.0649(9) Uani 1 1 d .
H16 H 1.0924 0.5144 0.2117 0.078 Uiso 1 1 calc R
C17 C 0.9983(2) 0.7469(3) 0.3364(2) 0.0724(10) Uani 1 1 d .
F17A F 1.02758(15) 0.7276(2) 0.40335(11) 0.0986(8) Uani 1 1 d .
F17B F 0.98586(16) 0.8566(2) 0.32879(16) 0.1071(9) Uani 1 1 d .
F17C F 0.93221(11) 0.69766(17) 0.31495(10) 0.0700(5) Uani 1 1 d .
C18 C 1.2143(3) 0.6158(6) 0.2186(3) 0.1076(18) Uani 1 1 d .
F18A F 1.18995(17) 0.6251(4) 0.15165(19) 0.1386(13) Uani 1 1 d .
F18B F 1.27294(18) 0.6779(5) 0.23834(19) 0.196(2) Uani 1 1 d .
F18C F 1.2341(3) 0.5123(5) 0.2292(4) 0.244(3) Uani 1 1 d .
C21 C 0.94755(16) 0.4684(3) 0.31404(15) 0.0490(7) Uani 1 1 d .
C22 C 0.87894(17) 0.4306(3) 0.31102(16) 0.0519(7) Uani 1 1 d .
H22 H 0.8389 0.4334 0.2699 0.062 Uiso 1 1 calc R
C23 C 0.86981(18) 0.3884(3) 0.36928(16) 0.0548(8) Uani 1 1 d .
H23 H 0.8233 0.3634 0.3676 0.066 Uiso 1 1 calc R
C24 C 0.92841(18) 0.3831(3) 0.42947(17) 0.0564(8) Uani 1 1 d .
H24 H 0.9217 0.3551 0.4688 0.068 Uiso 1 1 calc R
C25 C 0.99695(19) 0.4187(3) 0.43232(16) 0.0593(8) Uani 1 1 d .
H25 H 1.0371 0.4135 0.4733 0.071 Uiso 1 1 calc R
C26 C 1.00677(17) 0.4621(3) 0.37496(16) 0.0551(8) Uani 1 1 d .
H26 H 1.0534 0.4873 0.3771 0.066 Uiso 1 1 calc R
C31 C 0.98858(16) 0.3874(3) 0.20421(16) 0.0506(7) Uani 1 1 d .
C32 C 0.97287(18) 0.3732(3) 0.13507(17) 0.0586(8) Uani 1 1 d .
H32 H 0.9494 0.4304 0.1044 0.070 Uiso 1 1 calc R
C33 C 0.9921(2) 0.2736(3) 0.1116(2) 0.0743(10) Uani 1 1 d .
H33 H 0.9810 0.2632 0.0647 0.089 Uiso 1 1 calc R
C34 C 1.0269(2) 0.1909(3) 0.1555(2) 0.0786(12) Uani 1 1 d .
H34 H 1.0397 0.1239 0.1389 0.094 Uiso 1 1 calc R
C35 C 1.0433(2) 0.2048(3) 0.2233(2) 0.0822(12) Uani 1 1 d .
H35 H 1.0676 0.1475 0.2534 0.099 Uiso 1 1 calc R
C36 C 1.0245(2) 0.3023(3) 0.2485(2) 0.0705(10) Uani 1 1 d .
H36 H 1.0359 0.3111 0.2956 0.085 Uiso 1 1 calc R
C41 C 0.88153(16) 0.6984(3) 0.16119(15) 0.0484(7) Uani 1 1 d .
C42 C 0.92454(17) 0.7474(3) 0.12590(17) 0.0548(8) Uani 1 1 d .
C43 C 0.9210(2) 0.8634(3) 0.1153(2) 0.0713(10) Uani 1 1 d .
H43 H 0.9490 0.8967 0.0918 0.086 Uiso 1 1 calc R
C44 C 0.8769(2) 0.9293(3) 0.1392(2) 0.0800(11) Uani 1 1 d .
H44 H 0.8757 1.0072 0.1326 0.096 Uiso 1 1 calc R
C45 C 0.8346(2) 0.8814(3) 0.1727(2) 0.0706(10) Uani 1 1 d .
H45 H 0.8044 0.9267 0.1887 0.085 Uiso 1 1 calc R
C46 C 0.83639(17) 0.7674(3) 0.18275(17) 0.0571(8) Uani 1 1 d .
H46 H 0.8064 0.7355 0.2047 0.068 Uiso 1 1 calc R
C47 C 0.97004(18) 0.6818(3) 0.09916(17) 0.0577(8) Uani 1 1 d .
C48 C 1.0085(2) 0.6331(4) 0.07543(18) 0.0696(10) Uani 1 1 d .
H48 H 1.0391 0.5944 0.0566 0.083 Uiso 1 1 calc R
C51 C 0.76880(15) 0.6026(3) 0.02414(14) 0.0455(7) Uani 1 1 d .
C52 C 0.81716(16) 0.5667(3) -0.00770(15) 0.0501(7) Uani 1 1 d .
F52 F 0.84608(10) 0.46199(15) 0.00466(9) 0.0592(5) Uani 1 1 d .
C53 C 0.83912(17) 0.6295(3) -0.05152(16) 0.0557(8) Uani 1 1 d .
F53 F 0.88680(11) 0.58863(19) -0.07932(10) 0.0736(6) Uani 1 1 d .
C54 C 0.81319(19) 0.7372(3) -0.06618(17) 0.0612(9) Uani 1 1 d .
F54 F 0.83450(14) 0.8015(2) -0.10874(12) 0.0866(7) Uani 1 1 d .
C55 C 0.76526(19) 0.7772(3) -0.03734(17) 0.0562(8) Uani 1 1 d .
F55 F 0.73844(13) 0.88181(17) -0.05181(12) 0.0804(6) Uani 1 1 d .
C56 C 0.74472(16) 0.7113(3) 0.00705(15) 0.0488(7) Uani 1 1 d .
F56 F 0.69872(10) 0.76059(15) 0.03442(9) 0.0586(5) Uani 1 1 d .
C61 C 0.67933(16) 0.5646(2) 0.09940(15) 0.0458(7) Uani 1 1 d .
C62 C 0.67632(16) 0.5782(3) 0.16385(15) 0.0476(7) Uani 1 1 d .
F62 F 0.73741(9) 0.56442(16) 0.21963(9) 0.0596(5) Uani 1 1 d .
C63 C 0.61319(18) 0.6054(3) 0.17693(16) 0.0549(8) Uani 1 1 d .
F63 F 0.61504(11) 0.6185(2) 0.24081(10) 0.0745(6) Uani 1 1 d .
C64 C 0.54828(17) 0.6192(3) 0.12331(18) 0.0546(8) Uani 1 1 d .
F64 F 0.48623(10) 0.64518(19) 0.13451(11) 0.0752(6) Uani 1 1 d .
C65 C 0.54790(16) 0.6082(3) 0.05815(17) 0.0510(7) Uani 1 1 d .
F65 F 0.48520(9) 0.62619(17) 0.00545(10) 0.0649(5) Uani 1 1 d .
C66 C 0.61188(16) 0.5806(3) 0.04742(15) 0.0478(7) Uani 1 1 d .
F66 F 0.60699(9) 0.56897(16) -0.01767(9) 0.0584(5) Uani 1 1 d .
C71 C 0.72360(16) 0.3924(3) 0.04911(16) 0.0509(7) Uani 1 1 d .
C72 C 0.72085(18) 0.3083(3) 0.09406(19) 0.0586(8) Uani 1 1 d .
F72 F 0.73540(11) 0.33289(16) 0.16037(10) 0.0679(5) Uani 1 1 d .
C73 C 0.7043(2) 0.1971(3) 0.0769(2) 0.0722(10) Uani 1 1 d .
F73 F 0.70536(14) 0.12153(19) 0.12404(15) 0.0993(8) Uani 1 1 d .
C74 C 0.6871(2) 0.1660(3) 0.0105(3) 0.0776(12) Uani 1 1 d .
F74 F 0.67175(13) 0.05851(19) -0.00833(17) 0.1078(9) Uani 1 1 d .
C75 C 0.68434(19) 0.2453(4) -0.0374(2) 0.0718(11) Uani 1 1 d .
F75 F 0.66528(13) 0.2167(2) -0.10348(13) 0.0971(8) Uani 1 1 d .
C76 C 0.70186(17) 0.3559(3) -0.01788(18) 0.0593(8) Uani 1 1 d .
F76 F 0.69699(11) 0.42876(19) -0.06894(10) 0.0712(6) Uani 1 1 d .

loop_
_atom_site_aniso_label
_atom_site_aniso_U_11
_atom_site_aniso_U_22
_atom_site_aniso_U_33
_atom_site_aniso_U_23
_atom_site_aniso_U_13
_atom_site_aniso_U_12
P1 0.0399(4) 0.0516(5) 0.0459(4) 0.0007(3) 0.0123(3) -0.0004(3)
C1 0.0423(15) 0.0491(17) 0.0443(15) -0.0024(13) 0.0164(12) -0.0027(13)
B1 0.0445(17) 0.0490(19) 0.0458(18) -0.0024(15) 0.0139(14) -0.0008(15)
C2 0.0453(15) 0.0488(17) 0.0425(15) -0.0018(13) 0.0166(12) -0.0019(13)
C11 0.0443(16) 0.063(2) 0.0504(17) 0.0066(16) 0.0072(14) -0.0030(15)
C12 0.0590(19) 0.067(2) 0.0552(19) 0.0000(17) 0.0100(16) -0.0119(17)
C13 0.081(3) 0.077(3) 0.077(3) 0.000(2) 0.003(2) -0.029(2)
C14 0.064(3) 0.123(4) 0.085(3) 0.014(3) 0.009(2) -0.039(3)
C15 0.048(2) 0.116(4) 0.070(2) 0.011(2) 0.0116(17) -0.025(2)
C16 0.0450(17) 0.085(3) 0.058(2) 0.0035(18) 0.0096(15) -0.0066(17)
C17 0.080(3) 0.054(2) 0.066(2) -0.0063(18) 0.0038(19) -0.0057(19)
F17A 0.1149(19) 0.113(2) 0.0532(12) -0.0208(13) 0.0102(12) 0.0017(16)
F17B 0.113(2) 0.0578(14) 0.141(2) -0.0111(14) 0.0320(18) -0.0034(13)
F17C 0.0714(13) 0.0668(12) 0.0711(13) -0.0105(10) 0.0237(10) -0.0012(10)
C18 0.054(2) 0.163(6) 0.107(4) 0.019(4) 0.030(3) -0.018(3)
F18A 0.094(2) 0.211(4) 0.120(3) -0.034(3) 0.0491(19) -0.020(2)
F18B 0.086(2) 0.376(7) 0.144(3) -0.067(4) 0.061(2) -0.109(3)
F18C 0.171(4) 0.252(6) 0.398(9) 0.163(6) 0.210(5) 0.115(4)
C21 0.0474(16) 0.0473(17) 0.0512(17) -0.0010(14) 0.0158(13) 0.0021(13)
C22 0.0467(16) 0.0534(18) 0.0507(17) 0.0027(14) 0.0107(13) 0.0012(14)
C23 0.0521(17) 0.059(2) 0.0556(18) 0.0037(15) 0.0221(15) -0.0001(15)
C24 0.063(2) 0.0572(19) 0.0506(18) 0.0048(15) 0.0216(15) 0.0043(16)
C25 0.0599(19) 0.069(2) 0.0436(17) 0.0029(15) 0.0117(14) 0.0025(16)
C26 0.0470(17) 0.065(2) 0.0503(17) -0.0017(15) 0.0126(14) -0.0021(15)
C31 0.0429(15) 0.0555(18) 0.0539(18) 0.0074(15) 0.0178(13) 0.0024(14)
C32 0.0600(19) 0.062(2) 0.0563(19) 0.0029(16) 0.0240(16) 0.0087(16)
C33 0.081(3) 0.073(3) 0.079(3) -0.012(2) 0.039(2) 0.003(2)
C34 0.093(3) 0.059(2) 0.106(3) 0.002(2) 0.064(3) 0.012(2)
C35 0.101(3) 0.068(2) 0.092(3) 0.017(2) 0.051(3) 0.034(2)
C36 0.074(2) 0.076(3) 0.064(2) 0.0093(19) 0.0277(18) 0.021(2)
C41 0.0424(15) 0.0492(17) 0.0485(16) -0.0021(14) 0.0095(13) -0.0025(13)
C42 0.0477(16) 0.0524(18) 0.0608(19) 0.0035(15) 0.0146(15) -0.0023(14)
C43 0.075(2) 0.057(2) 0.082(3) 0.0092(19) 0.029(2) -0.0088(18)
C44 0.085(3) 0.047(2) 0.105(3) 0.004(2) 0.028(2) 0.0002(19)
C45 0.061(2) 0.053(2) 0.093(3) -0.0134(19) 0.021(2) 0.0001(17)
C46 0.0472(17) 0.0522(19) 0.068(2) -0.0084(16) 0.0148(15) -0.0006(14)
C47 0.0498(17) 0.064(2) 0.0566(19) 0.0066(16) 0.0153(15) -0.0017(16)
C48 0.062(2) 0.090(3) 0.060(2) 0.0054(19) 0.0242(18) 0.004(2)
C51 0.0412(14) 0.0506(17) 0.0412(15) -0.0045(13) 0.0097(12) 0.0022(13)
C52 0.0444(16) 0.0563(19) 0.0485(17) -0.0017(14) 0.0149(13) 0.0023(14)
F52 0.0566(10) 0.0597(11) 0.0637(11) -0.0008(9) 0.0240(9) 0.0123(9)
C53 0.0508(17) 0.072(2) 0.0496(17) -0.0025(16) 0.0239(14) 0.0057(16)
F53 0.0711(12) 0.0901(15) 0.0745(13) -0.0017(11) 0.0443(11) 0.0074(11)
C54 0.0624(19) 0.071(2) 0.0558(19) 0.0113(17) 0.0284(16) -0.0031(17)
F54 0.0992(16) 0.0886(16) 0.0929(16) 0.0264(13) 0.0600(14) 0.0068(13)
C55 0.0626(19) 0.0495(19) 0.0584(19) 0.0069(15) 0.0233(16) 0.0062(15)
F55 0.1038(16) 0.0597(12) 0.0923(15) 0.0200(11) 0.0525(13) 0.0147(11)
C56 0.0482(16) 0.0547(18) 0.0469(16) -0.0045(14) 0.0207(13) 0.0021(14)
F56 0.0661(11) 0.0525(10) 0.0663(11) -0.0009(9) 0.0346(9) 0.0061(9)
C61 0.0454(15) 0.0408(15) 0.0491(16) -0.0003(13) 0.0141(13) -0.0022(12)
C62 0.0449(15) 0.0514(17) 0.0444(16) 0.0009(13) 0.0129(13) -0.0007(13)
F62 0.0520(10) 0.0767(13) 0.0485(10) 0.0016(9) 0.0155(8) 0.0048(9)
C63 0.0614(19) 0.0571(19) 0.0527(18) 0.0014(15) 0.0282(15) 0.0017(15)
F63 0.0747(13) 0.0981(16) 0.0606(12) 0.0028(11) 0.0362(10) 0.0126(11)
C64 0.0468(17) 0.0522(18) 0.069(2) 0.0003(16) 0.0254(15) 0.0005(14)
F64 0.0522(11) 0.0935(15) 0.0884(14) -0.0025(12) 0.0354(10) 0.0090(10)
C65 0.0394(15) 0.0478(17) 0.0608(19) -0.0010(15) 0.0112(14) -0.0016(13)
F65 0.0443(10) 0.0708(12) 0.0707(12) -0.0022(10) 0.0088(9) 0.0032(9)
C66 0.0483(16) 0.0481(17) 0.0458(16) -0.0010(13) 0.0150(13) -0.0019(13)
F66 0.0510(10) 0.0716(12) 0.0484(10) -0.0026(9) 0.0118(8) 0.0025(8)
C71 0.0408(15) 0.0533(18) 0.0545(18) -0.0049(15) 0.0115(13) 0.0015(13)
C72 0.0492(17) 0.0511(19) 0.071(2) -0.0044(17) 0.0150(16) -0.0039(15)
F72 0.0734(12) 0.0613(12) 0.0664(12) 0.0053(10) 0.0211(10) -0.0122(10)
C73 0.057(2) 0.051(2) 0.102(3) -0.003(2) 0.020(2) -0.0047(16)
F73 0.0983(17) 0.0518(13) 0.138(2) 0.0141(14) 0.0290(16) -0.0143(12)
C74 0.056(2) 0.048(2) 0.117(4) -0.019(2) 0.015(2) -0.0016(17)
F74 0.0782(15) 0.0585(14) 0.167(3) -0.0451(15) 0.0184(16) -0.0071(11)
C75 0.0485(19) 0.082(3) 0.077(2) -0.038(2) 0.0123(17) -0.0037(18)
F75 0.0742(14) 0.1090(19) 0.0949(17) -0.0554(15) 0.0126(12) -0.0068(13)
C76 0.0480(17) 0.065(2) 0.061(2) -0.0128(18) 0.0140(15) -0.0002(15)
F76 0.0621(11) 0.0915(15) 0.0540(11) -0.0166(11) 0.0126(9) -0.0040(10)

loop_
_atom_type_symbol
_atom_type_description
_atom_type_scat_dispersion_real
_atom_type_scat_dispersion_imag
_atom_type_scat_source
C C 0.0181 0.0091 'International Tables Vol C Tables 4.2.6.8 and 6.1.1.4'
H H 0.0000 0.0000 'International Tables Vol C Tables 4.2.6.8 and 6.1.1.4'
B B 0.0090 0.0039 'International Tables Vol C Tables 4.2.6.8 and 6.1.1.4'
F F 0.0727 0.0534 'International Tables Vol C Tables 4.2.6.8 and 6.1.1.4'
P P 0.2955 0.4335 'International Tables Vol C Tables 4.2.6.8 and 6.1.1.4'

loop_
_geom_angle_atom_site_label_1
_geom_angle_atom_site_label_2
_geom_angle_atom_site_label_3
_geom_angle
C21 P1 C31 104.56(14)
C21 P1 C1 115.07(13)
C31 P1 C1 109.29(14)
C21 P1 C11 108.36(14)
C31 P1 C11 108.14(15)
C1 P1 C11 111.04(14)
C2 C1 C41 125.4(3)
C2 C1 P1 114.9(2)
C41 C1 P1 119.6(2)
C51 B1 C61 113.6(2)
C51 B1 C2 105.7(2)
C61 B1 C2 116.3(2)
C51 B1 C71 113.3(2)
C61 B1 C71 102.5(2)
C2 B1 C71 105.3(2)
C1 C2 B1 131.5(3)
C1 C2 H2 114.2
B1 C2 H2 114.2
C12 C11 C16 118.4(3)
C12 C11 P1 126.7(3)
C16 C11 P1 114.9(3)
C13 C12 C11 119.0(4)
C13 C12 C17 114.8(4)
C11 C12 C17 126.0(3)
C14 C13 C12 121.4(4)
C14 C13 H13 119.3
C12 C13 H13 119.3
C13 C14 C15 120.8(4)
C13 C14 H14 119.6
C15 C14 H14 119.6
C16 C15 C14 118.3(4)
C16 C15 C18 119.8(5)
C14 C15 C18 121.8(4)
C15 C16 C11 122.0(4)
C15 C16 H16 119.0
C11 C16 H16 119.0
F17B C17 F17A 106.8(3)
F17B C17 F17C 106.2(3)
F17A C17 F17C 106.5(3)
F17B C17 C12 111.6(4)
F17A C17 C12 111.1(3)
F17C C17 C12 114.2(3)
F18C C18 F18B 108.4(6)
F18C C18 F18A 103.8(6)
F18B C18 F18A 103.9(4)
F18C C18 C15 113.1(5)
F18B C18 C15 114.1(6)
F18A C18 C15 112.6(4)
C22 C21 C26 119.8(3)
C22 C21 P1 120.3(2)
C26 C21 P1 119.6(2)
C21 C22 C23 119.5(3)
C21 C22 H22 120.2
C23 C22 H22 120.2
C24 C23 C22 120.4(3)
C24 C23 H23 119.8
C22 C23 H23 119.8
C25 C24 C23 120.2(3)
C25 C24 H24 119.9
C23 C24 H24 119.9
C24 C25 C26 120.1(3)
C24 C25 H25 120.0
C26 C25 H25 120.0
C25 C26 C21 120.0(3)
C25 C26 H26 120.0
C21 C26 H26 120.0
C32 C31 C36 119.2(3)
C32 C31 P1 121.4(2)
C36 C31 P1 119.4(3)
C31 C32 C33 119.2(3)
C31 C32 H32 120.4
C33 C32 H32 120.4
C34 C33 C32 120.9(4)
C34 C33 H33 119.6
C32 C33 H33 119.6
C35 C34 C33 120.1(4)
C35 C34 H34 119.9
C33 C34 H34 119.9
C34 C35 C36 120.6(4)
C34 C35 H35 119.7
C36 C35 H35 119.7
C35 C36 C31 119.9(4)
C35 C36 H36 120.1
C31 C36 H36 120.1
C46 C41 C42 118.5(3)
C46 C41 C1 120.5(3)
C42 C41 C1 121.0(3)
C43 C42 C41 119.0(3)
C43 C42 C47 118.7(3)
C41 C42 C47 122.2(3)
C44 C43 C42 120.5(4)
C44 C43 H43 119.7
C42 C43 H43 119.7
C45 C44 C43 120.4(4)
C45 C44 H44 119.8
C43 C44 H44 119.8
C46 C45 C44 120.0(4)
C46 C45 H45 120.0
C44 C45 H45 120.0
C45 C46 C41 121.5(3)
C45 C46 H46 119.3
C41 C46 H46 119.3
C48 C47 C42 176.2(4)
C47 C48 H48 180.0
C56 C51 C52 112.8(3)
C56 C51 B1 126.9(3)
C52 C51 B1 120.3(3)
F52 C52 C53 115.4(3)
F52 C52 C51 119.6(3)
C53 C52 C51 125.0(3)
F53 C53 C52 121.1(3)
F53 C53 C54 119.7(3)
C52 C53 C54 119.2(3)
F54 C54 C55 120.6(3)
F54 C54 C53 120.5(3)
C55 C54 C53 118.8(3)
F55 C55 C54 119.7(3)
F55 C55 C56 120.1(3)
C54 C55 C56 120.2(3)
F56 C56 C51 120.7(3)
F56 C56 C55 115.2(3)
C51 C56 C55 124.0(3)
C62 C61 C66 113.6(3)
C62 C61 B1 127.6(3)
C66 C61 B1 118.4(3)
F62 C62 C61 120.5(3)
F62 C62 C63 115.2(3)
C61 C62 C63 124.2(3)
F63 C63 C64 120.2(3)
F63 C63 C62 120.6(3)
C64 C63 C62 119.2(3)
F64 C64 C65 120.2(3)
F64 C64 C63 120.4(3)
C65 C64 C63 119.3(3)
F65 C65 C64 119.6(3)
F65 C65 C66 120.8(3)
C64 C65 C66 119.6(3)
F66 C66 C65 116.3(3)
F66 C66 C61 119.7(3)
C65 C66 C61 124.0(3)
C76 C71 C72 112.9(3)
C76 C71 B1 127.9(3)
C72 C71 B1 119.2(3)
F72 C72 C73 115.0(3)
F72 C72 C71 119.8(3)
C73 C72 C71 125.2(4)
F73 C73 C74 120.5(4)
F73 C73 C72 120.9(4)
C74 C73 C72 118.6(4)
F74 C74 C75 119.8(4)
F74 C74 C73 120.6(4)
C75 C74 C73 119.6(3)
F75 C75 C74 120.4(4)
F75 C75 C76 119.7(4)
C74 C75 C76 119.9(4)
F76 C76 C75 115.7(3)
F76 C76 C71 120.7(3)
C75 C76 C71 123.5(4)

loop_
_geom_bond_atom_site_label_1
_geom_bond_atom_site_label_2
_geom_bond_distance
P1 C21 1.804(3)
P1 C31 1.806(3)
P1 C1 1.815(3)
P1 C11 1.830(3)
C1 C2 1.345(4)
C1 C41 1.489(4)
B1 C51 1.645(5)
B1 C61 1.654(4)
B1 C2 1.654(4)
B1 C71 1.668(5)
C2 H2 0.9400
C11 C12 1.403(5)
C11 C16 1.403(5)
C12 C13 1.402(5)
C12 C17 1.505(6)
C13 C14 1.365(7)
C13 H13 0.9400
C14 C15 1.391(7)
C14 H14 0.9400
C15 C16 1.390(5)
C15 C18 1.469(7)
C16 H16 0.9400
C17 F17B 1.332(4)
C17 F17A 1.340(4)
C17 F17C 1.339(4)
C18 F18C 1.290(8)
C18 F18B 1.300(6)
C18 F18A 1.322(6)
C21 C22 1.386(4)
C21 C26 1.392(4)
C22 C23 1.389(4)
C22 H22 0.9400
C23 C24 1.376(4)
C23 H23 0.9400
C24 C25 1.378(5)
C24 H24 0.9400
C25 C26 1.383(5)
C25 H25 0.9400
C26 H26 0.9400
C31 C32 1.385(4)
C31 C36 1.391(5)
C32 C33 1.388(5)
C32 H32 0.9400
C33 C34 1.360(6)
C33 H33 0.9400
C34 C35 1.355(6)
C34 H34 0.9400
C35 C36 1.379(5)
C35 H35 0.9400
C36 H36 0.9400
C41 C46 1.388(4)
C41 C42 1.420(4)
C42 C43 1.401(5)
C42 C47 1.433(5)
C43 C44 1.380(6)
C43 H43 0.9400
C44 C45 1.376(6)
C44 H44 0.9400
C45 C46 1.377(5)
C45 H45 0.9400
C46 H46 0.9400
C47 C48 1.184(5)
C48 H48 0.9400
C51 C56 1.384(4)
C51 C52 1.395(4)
C52 F52 1.358(4)
C52 C53 1.364(4)
C53 F53 1.345(3)
C53 C54 1.377(5)
C54 F54 1.347(4)
C54 C55 1.361(5)
C55 F55 1.346(4)
C55 C56 1.380(4)
C56 F56 1.353(3)
C61 C62 1.383(4)
C61 C66 1.395(4)
C62 F62 1.355(3)
C62 C63 1.384(4)
C63 F63 1.337(4)
C63 C64 1.376(5)
C64 F64 1.341(3)
C64 C65 1.371(5)
C65 F65 1.346(3)
C65 C66 1.377(4)
C66 F66 1.343(3)
C71 C76 1.389(5)
C71 C72 1.391(5)
C72 F72 1.352(4)
C72 C73 1.384(5)
C73 F73 1.334(5)
C73 C74 1.366(6)
C74 F74 1.346(4)
C74 C75 1.368(6)
C75 F75 1.350(4)
C75 C76 1.390(5)
C76 F76 1.357(4)

loop_
_geom_torsion_atom_site_label_1
_geom_torsion_atom_site_label_2
_geom_torsion_atom_site_label_3
_geom_torsion_atom_site_label_4
_geom_torsion
C21 P1 C1 C2 -69.6(3)
C31 P1 C1 C2 47.7(3)
C11 P1 C1 C2 166.9(2)
C21 P1 C1 C41 107.5(2)
C31 P1 C1 C41 -135.2(2)
C11 P1 C1 C41 -16.0(3)
C41 C1 C2 B1 7.7(5)
P1 C1 C2 B1 -175.4(2)
C51 B1 C2 C1 39.8(4)
C61 B1 C2 C1 -87.3(4)
C71 B1 C2 C1 160.0(3)
C21 P1 C11 C12 -55.8(3)
C31 P1 C11 C12 -168.6(3)
C1 P1 C11 C12 71.5(3)
C21 P1 C11 C16 126.6(3)
C31 P1 C11 C16 13.8(3)
C1 P1 C11 C16 -106.1(3)
C16 C11 C12 C13 0.9(5)
P1 C11 C12 C13 -176.7(3)
C16 C11 C12 C17 -174.4(3)
P1 C11 C12 C17 8.0(5)
C11 C12 C13 C14 0.5(6)
C17 C12 C13 C14 176.3(4)
C12 C13 C14 C15 -2.1(7)
C13 C14 C15 C16 2.2(7)
C13 C14 C15 C18 179.2(5)
C14 C15 C16 C11 -0.8(6)
C18 C15 C16 C11 -177.8(4)
C12 C11 C16 C15 -0.7(5)
P1 C11 C16 C15 177.1(3)
C13 C12 C17 F17B 46.2(4)
C11 C12 C17 F17B -138.3(4)
C13 C12 C17 F17A -72.8(4)
C11 C12 C17 F17A 102.7(4)
C13 C12 C17 F17C 166.8(3)
C11 C12 C17 F17C -17.8(5)
C16 C15 C18 F18C -48.6(7)
C14 C15 C18 F18C 134.5(6)
C16 C15 C18 F18B -173.2(5)
C14 C15 C18 F18B 9.9(8)
C16 C15 C18 F18A 68.7(7)
C14 C15 C18 F18A -108.2(6)
C31 P1 C21 C22 -88.5(3)
C1 P1 C21 C22 31.4(3)
C11 P1 C21 C22 156.4(3)
C31 P1 C21 C26 85.6(3)
C1 P1 C21 C26 -154.5(2)
C11 P1 C21 C26 -29.5(3)
C26 C21 C22 C23 1.1(5)
P1 C21 C22 C23 175.2(2)
C21 C22 C23 C24 -0.6(5)
C22 C23 C24 C25 -0.6(5)
C23 C24 C25 C26 1.3(5)
C24 C25 C26 C21 -0.9(5)
C22 C21 C26 C25 -0.3(5)
P1 C21 C26 C25 -174.5(3)
C21 P1 C31 C32 150.1(3)
C1 P1 C31 C32 26.4(3)
C11 P1 C31 C32 -94.6(3)
C21 P1 C31 C36 -29.2(3)
C1 P1 C31 C36 -152.9(3)
C11 P1 C31 C36 86.1(3)
C36 C31 C32 C33 1.1(5)
P1 C31 C32 C33 -178.2(3)
C31 C32 C33 C34 -0.9(6)
C32 C33 C34 C35 0.1(6)
C33 C34 C35 C36 0.4(7)
C34 C35 C36 C31 -0.1(6)
C32 C31 C36 C35 -0.6(5)
P1 C31 C36 C35 178.7(3)
C2 C1 C41 C46 69.9(4)
P1 C1 C41 C46 -106.9(3)
C2 C1 C41 C42 -108.7(3)
P1 C1 C41 C42 74.5(3)
C46 C41 C42 C43 1.3(5)
C1 C41 C42 C43 179.9(3)
C46 C41 C42 C47 -177.1(3)
C1 C41 C42 C47 1.5(5)
C41 C42 C43 C44 0.4(6)
C47 C42 C43 C44 178.9(4)
C42 C43 C44 C45 -1.2(6)
C43 C44 C45 C46 0.3(6)
C44 C45 C46 C41 1.5(6)
C42 C41 C46 C45 -2.3(5)
C1 C41 C46 C45 179.1(3)
C43 C42 C47 C48 -3(6)
C41 C42 C47 C48 175(6)
C61 B1 C51 C56 16.0(4)
C2 B1 C51 C56 -112.6(3)
C71 B1 C51 C56 132.5(3)
C61 B1 C51 C52 -167.9(3)
C2 B1 C51 C52 63.4(3)
C71 B1 C51 C52 -51.4(4)
C56 C51 C52 F52 179.3(3)
B1 C51 C52 F52 2.7(4)
C56 C51 C52 C53 -0.4(4)
B1 C51 C52 C53 -177.0(3)
F52 C52 C53 F53 -0.6(4)
C51 C52 C53 F53 179.1(3)
F52 C52 C53 C54 -179.1(3)
C51 C52 C53 C54 0.6(5)
F53 C53 C54 F54 0.8(5)
C52 C53 C54 F54 179.3(3)
F53 C53 C54 C55 -179.7(3)
C52 C53 C54 C55 -1.1(5)
F54 C54 C55 F55 0.5(5)
C53 C54 C55 F55 -179.0(3)
F54 C54 C55 C56 -178.9(3)
C53 C54 C55 C56 1.6(5)
C52 C51 C56 F56 -178.6(3)
B1 C51 C56 F56 -2.3(5)
C52 C51 C56 C55 0.8(4)
B1 C51 C56 C55 177.1(3)
F55 C55 C56 F56 -1.4(5)
C54 C55 C56 F56 178.0(3)
F55 C55 C56 C51 179.1(3)
C54 C55 C56 C51 -1.4(5)
C51 B1 C61 C62 -129.8(3)
C2 B1 C61 C62 -6.8(4)
C71 B1 C61 C62 107.5(3)
C51 B1 C61 C66 56.8(4)
C2 B1 C61 C66 179.8(3)
C71 B1 C61 C66 -65.9(3)
C66 C61 C62 F62 179.4(3)
B1 C61 C62 F62 5.8(5)
C66 C61 C62 C63 -0.2(5)
B1 C61 C62 C63 -173.8(3)
F62 C62 C63 F63 1.2(4)
C61 C62 C63 F63 -179.1(3)
F62 C62 C63 C64 -179.0(3)
C61 C62 C63 C64 0.7(5)
F63 C63 C64 F64 -0.4(5)
C62 C63 C64 F64 179.8(3)
F63 C63 C64 C65 178.3(3)
C62 C63 C64 C65 -1.5(5)
F64 C64 C65 F65 1.5(5)
C63 C64 C65 F65 -177.3(3)
F64 C64 C65 C66 -179.5(3)
C63 C64 C65 C66 1.8(5)
F65 C65 C66 F66 -2.3(4)
C64 C65 C66 F66 178.6(3)
F65 C65 C66 C61 177.7(3)
C64 C65 C66 C61 -1.3(5)
C62 C61 C66 F66 -179.5(3)
B1 C61 C66 F66 -5.2(4)
C62 C61 C66 C65 0.5(4)
B1 C61 C66 C65 174.7(3)
C51 B1 C71 C76 -14.6(4)
C61 B1 C71 C76 108.2(3)
C2 B1 C71 C76 -129.7(3)
C51 B1 C71 C72 166.6(3)
C61 B1 C71 C72 -70.6(3)
C2 B1 C71 C72 51.5(3)
C76 C71 C72 F72 -175.3(3)
B1 C71 C72 F72 3.6(4)
C76 C71 C72 C73 5.0(5)
B1 C71 C72 C73 -176.1(3)
F72 C72 C73 F73 -2.0(5)
C71 C72 C73 F73 177.7(3)
F72 C72 C73 C74 178.4(3)
C71 C72 C73 C74 -1.9(5)
F73 C73 C74 F74 -0.7(6)
C72 C73 C74 F74 178.9(3)
F73 C73 C74 C75 178.2(3)
C72 C73 C74 C75 -2.1(5)
F74 C74 C75 F75 1.0(5)
C73 C74 C75 F75 -178.0(3)
F74 C74 C75 C76 -178.4(3)
C73 C74 C75 C76 2.6(6)
F75 C75 C76 F76 1.1(5)
C74 C75 C76 F76 -179.5(3)
F75 C75 C76 C71 -178.5(3)
C74 C75 C76 C71 0.9(5)
C72 C71 C76 F76 176.0(3)
B1 C71 C76 F76 -2.8(5)
C72 C71 C76 C75 -4.4(5)
B1 C71 C76 C75 176.8(3)

loop_
_platon_squeeze_void_nr
_platon_squeeze_void_average_x
_platon_squeeze_void_average_y
_platon_squeeze_void_average_z
_platon_squeeze_void_volume
_platon_squeeze_void_count_electrons
_platon_squeeze_void_content
1 0.000 0.000 0.000 233 86 ' '
2 0.500 0.500 0.500 233 86 ' '
